data_7155403
loop_
_publ_author_name
'Pereira, Raul'
'Pfeifer, Lukas'
'Fournier, Jean'
'Gouverneur, V\'eronique'
'Cvengro\<s, J\'an'

_publ_section_title
;
 Twisting the ethano-Tr\"oger's base: the bisamide.
;
_journal_issue 3
_journal_name_full 'Organic &amp; biomolecular chemistry'
_journal_page_first 628
_journal_page_last 633
_journal_paper_doi 10.1039/c6ob02359b
_journal_volume 15
_journal_year 2017
_chemical_formula_moiety 'C16 H10 Cl2 N2 O2'
_chemical_formula_sum 'C16 H10 Cl2 N2 O2'
_chemical_formula_weight 333.17
_chemical_temperature_decomposition 551
_space_group_IT_number 60
_symmetry_cell_setting orthorhombic
_symmetry_space_group_name_Hall '-P 2n 2ab'
_symmetry_space_group_name_H-M 'P b c n'
_atom_sites_solution_hydrogens difmap
_atom_sites_solution_primary other
_audit_creation_date 2015-04-17
_audit_creation_method CRYSTALS_ver_14.43
_audit_update_record
;
2015-12-11 deposited with the CCDC.
2016-12-06 downloaded from the CCDC.
;
_cell_angle_alpha 90
_cell_angle_beta 90
_cell_angle_gamma 90
_cell_formula_units_Z 4
_cell_length_a 13.5987(2)
_cell_length_b 7.2344(1)
_cell_length_c 13.7418(2)
_cell_measurement_reflns_used 6892
_cell_measurement_temperature 150
_cell_measurement_theta_max 76
_cell_measurement_theta_min 3
_cell_volume 1351.90(3)
_computing_cell_refinement 'CrysAlis, (Oxford Diffraction, 2002)'
_computing_data_collection 'SuperNova, (Oxford Diffraction, 2010)'
_computing_data_reduction 'CrysAlis, (Oxford Diffraction, 2002)'
_computing_molecular_graphics 'CAMERON (Watkin et al., 1996)'
_computing_publication_material 'CRYSTALS (Betteridge et al., 2003)'
_computing_structure_refinement 'CRYSTALS (Betteridge et al., 2003)'
_computing_structure_solution 'Superflip (Palatinus & Chapuis, 2007)'
_diffrn_ambient_temperature 150
_diffrn_measured_fraction_theta_full 0.996
_diffrn_measured_fraction_theta_max 0.996
_diffrn_measurement_device Area
_diffrn_measurement_device_type 'Oxford Diffraction SuperNova'
_diffrn_measurement_method \w
_diffrn_radiation_monochromator graphite
_diffrn_radiation_type 'Cu K\a'
_diffrn_radiation_wavelength 1.54180
_diffrn_reflns_av_R_equivalents 0.024
_diffrn_reflns_limit_h_max 17
_diffrn_reflns_limit_h_min -14
_diffrn_reflns_limit_k_max 9
_diffrn_reflns_limit_k_min -7
_diffrn_reflns_limit_l_max 17
_diffrn_reflns_limit_l_min -17
_diffrn_reflns_number 11819
_diffrn_reflns_theta_full 76.293
_diffrn_reflns_theta_max 76.293
_diffrn_reflns_theta_min 6.442
_diffrn_standards_number 0
_exptl_absorpt_coefficient_mu 4.402
_exptl_absorpt_correction_T_max 0.45
_exptl_absorpt_correction_T_min 0.29
_exptl_absorpt_correction_type multi-scan
_exptl_absorpt_process_details 'CrysAlis, (Oxford Diffraction, 2002)'
_exptl_crystal_colour clear_pale_colourless
_exptl_crystal_density_diffrn 1.637
_exptl_crystal_density_method 'not measured'
_exptl_crystal_description block
_exptl_crystal_F_000 680
_exptl_crystal_size_max 0.25
_exptl_crystal_size_mid 0.20
_exptl_crystal_size_min 0.18
_refine_diff_density_max 0.31
_refine_diff_density_min -0.33
_refine_ls_extinction_method None
_refine_ls_goodness_of_fit_ref 1.0054
_refine_ls_hydrogen_treatment constr
_refine_ls_matrix_type full
_refine_ls_number_parameters 100
_refine_ls_number_reflns 1406
_refine_ls_number_restraints 0
_refine_ls_R_factor_all 0.0287
_refine_ls_R_factor_gt 0.0274
_refine_ls_shift/su_max 0.0007165
_refine_ls_shift/su_mean 0.0000589
_refine_ls_structure_factor_coef Fsqd
_refine_ls_weighting_details
;
 Method= Modified Sheldrick 
 w=1/[\s^2^(F^2^) + ( 0.04P)^2^ + 0.66P] 
 ,where P=(max(Fo^2^,0) + 2Fc^2^)/3 
;
_refine_ls_weighting_scheme calc
_refine_ls_wR_factor_all 0.0768
_refine_ls_wR_factor_gt 0.0748
_refine_ls_wR_factor_ref 0.0761
_reflns_limit_h_max 17
_reflns_limit_h_min 0
_reflns_limit_k_max 9
_reflns_limit_k_min 0
_reflns_limit_l_max 17
_reflns_limit_l_min 0
_reflns_number_gt 1326
_reflns_number_total 1413
_reflns_threshold_expression I>2.0\s(I)
_oxford_diffrn_Wilson_B_factor 1.75
_oxford_diffrn_Wilson_scale 0.04
_oxford_refine_ls_r_factor_ref 0.0287
_oxford_refine_ls_scale 5.60(14)
_oxford_reflns_number_all 1407
_oxford_reflns_threshold_expression_ref I>-3.0\s(I)
_oxford_structure_analysis_title 026lp14
_cod_data_source_file c6ob02359b2.cif
_cod_data_source_block 4d
_cod_depositor_comments
;
The following automatic conversions were performed:

'_chemical_melting_point' tag was changed to
'_chemical_temperature_decomposition' since the value had been
'decomposition at 551 K'. The value 'decomposition at 551 K' was
changed to '551'.

'_atom_sites_solution_primary' value 'Other' changed to 'other'
according to
/usr/data/users/saulius/crontab/automatic-downloads/rss-feeds/RSC/lib/dictionaries/cif_core.dic
dictionary named 'cif_core.dic' version 2.4.2 from 2011-04-26.

Automatic conversion script
Id: cif_fix_values 4268 2015-11-12 08:31:59Z antanas 

 Adding full bibliography for 7155403--7155407.cif.
;
_cod_original_sg_symbol_H-M 'P b c n '
_cod_database_code 7155403

loop_
_symmetry_equiv_pos_as_xyz
x,y,z
-x,-y,-z
x+1/2,y+1/2,-z+1/2
-x+1/2,-y+1/2,z+1/2
x+1/2,-y+1/2,-z
-x+1/2,y+1/2,z
-x,y,-z+1/2
x,-y,z+1/2

loop_
_atom_site_label
_atom_site_type_symbol
_atom_site_fract_x
_atom_site_fract_y
_atom_site_fract_z
_atom_site_U_iso_or_equiv
_atom_site_occupancy
_atom_site_adp_type
_atom_site_refinement_flags_posn
Cl1 Cl 0.84538(2) 0.50449(5) 0.50430(2) 0.0297 1.0000 Uani .
C2 C 0.76483(9) 0.54506(17) 0.40853(9) 0.0207 1.0000 Uani .
C3 C 0.80201(9) 0.61278(17) 0.32160(9) 0.0201 1.0000 Uani .
C4 C 0.73889(9) 0.64183(17) 0.24338(8) 0.0191 1.0000 Uani .
C5 C 0.63951(9) 0.60568(17) 0.25494(8) 0.0182 1.0000 Uani .
N6 N 0.56817(7) 0.64920(14) 0.18030(7) 0.0183 1.0000 Uani .
C7 C 0.50657(9) 0.50419(17) 0.15169(10) 0.0196 1.0000 Uani .
C8 C 0.60231(9) 0.54309(16) 0.34442(9) 0.0189 1.0000 Uani .
C9 C 0.66534(9) 0.50858(16) 0.42176(9) 0.0205 1.0000 Uani .
O10 O 0.53857(7) 0.35216(13) 0.13139(7) 0.0280 1.0000 Uani .
C11 C 0.52340(9) 0.83128(16) 0.19893(8) 0.0190 1.0000 Uani .
H31 H 0.8709 0.6447 0.3156 0.0229 1.0000 Uiso R
H41 H 0.7642 0.6900 0.1823 0.0222 1.0000 Uiso R
H91 H 0.6406 0.4583 0.4821 0.0246 1.0000 Uiso R
H111 H 0.5745 0.9192 0.1946 0.0221 1.0000 Uiso R
H112 H 0.4741 0.8467 0.1483 0.0210 1.0000 Uiso R

loop_
_atom_site_aniso_label
_atom_site_aniso_U_11
_atom_site_aniso_U_22
_atom_site_aniso_U_33
_atom_site_aniso_U_23
_atom_site_aniso_U_13
_atom_site_aniso_U_12
Cl1 0.0254(2) 0.0425(2) 0.0213(2) 0.00011(12) -0.00666(11) 0.00080(12)
C2 0.0218(6) 0.0206(6) 0.0198(6) -0.0038(5) -0.0035(5) 0.0032(5)
C3 0.0181(6) 0.0181(5) 0.0242(6) -0.0047(4) 0.0013(4) 0.0013(4)
C4 0.0194(6) 0.0185(5) 0.0194(6) -0.0016(4) 0.0034(4) 0.0011(4)
C5 0.0184(6) 0.0182(6) 0.0178(6) -0.0015(4) 0.0007(4) 0.0014(4)
N6 0.0176(5) 0.0211(5) 0.0162(5) 0.0001(4) 0.0009(4) 0.0004(4)
C7 0.0197(6) 0.0239(6) 0.0152(6) -0.0013(4) 0.0031(4) -0.0008(4)
C8 0.0189(6) 0.0187(5) 0.0191(6) -0.0006(4) 0.0020(4) 0.0014(4)
C9 0.0234(6) 0.0200(6) 0.0182(6) 0.0000(4) 0.0017(5) 0.0015(4)
O10 0.0243(5) 0.0262(5) 0.0336(5) -0.0098(4) 0.0022(4) 0.0022(4)
C11 0.0193(5) 0.0199(6) 0.0178(6) 0.0012(4) 0.0006(5) -0.0004(4)

loop_
_atom_type_symbol
_atom_type_scat_dispersion_real
_atom_type_scat_dispersion_imag
_atom_type_scat_Cromer_Mann_a1
_atom_type_scat_Cromer_Mann_b1
_atom_type_scat_Cromer_Mann_a2
_atom_type_scat_Cromer_Mann_b2
_atom_type_scat_Cromer_Mann_a3
_atom_type_scat_Cromer_Mann_b3
_atom_type_scat_Cromer_Mann_a4
_atom_type_scat_Cromer_Mann_b4
_atom_type_scat_Cromer_Mann_c
_atom_type_scat_source
C 0.0181 0.0091 2.3100 20.8439 1.0200 10.2075 1.5886 0.5687 0.8650 51.6512 0.2156 'International Tables Vol C 4.2.6.8 and 6.1.1.4'
H 0.0000 0.0000 0.4930 10.5109 0.3229 26.1257 0.1402 3.1424 0.0408 57.7998 0.0030 'International Tables Vol C 4.2.6.8 and 6.1.1.4'
Cl 0.3639 0.7018 11.4604 0.0104 7.1964 1.1662 6.2556 18.5194 1.6455 47.7784 -9.5574 'International Tables Vol C 4.2.6.8 and 6.1.1.4'
N 0.0311 0.0180 12.2126 0.0057 3.1322 9.8933 2.0125 28.9975 1.1663 0.5826 -11.5290 'International Tables Vol C 4.2.6.8 and 6.1.1.4'
O 0.0492 0.0322 3.0485 13.2771 2.2868 5.7011 1.5463 0.3239 0.8670 32.9089 0.2508 'International Tables Vol C 4.2.6.8 and 6.1.1.4'

loop_
_geom_angle_atom_site_label_1
_geom_angle_site_symmetry_1
_geom_angle_atom_site_label_2
_geom_angle_atom_site_label_3
_geom_angle
_geom_angle_publ_flag
Cl1 . C2 C3 118.84(9) yes
Cl1 . C2 C9 118.85(10) yes
C3 . C2 C9 122.31(11) yes
C2 . C3 C4 119.60(11) yes
C2 . C3 H31 120.7 no
C4 . C3 H31 119.6 no
C3 . C4 C5 118.98(11) yes
C3 . C4 H41 120.2 no
C5 . C4 H41 120.8 no
C4 . C5 N6 122.12(10) yes
C4 . C5 C8 120.83(11) yes
N6 . C5 C8 116.70(10) yes
C5 . N6 C7 115.95(10) yes
C5 . N6 C11 110.39(9) yes
C7 . N6 C11 118.15(9) yes
C8 7_655 C7 N6 115.98(10) yes
C8 7_655 C7 O10 121.91(11) yes
N6 . C7 O10 121.92(11) yes
C7 7_655 C8 C5 116.42(11) yes
C7 7_655 C8 C9 123.06(11) yes
C5 . C8 C9 120.39(11) yes
C2 . C9 C8 117.82(11) yes
C2 . C9 H91 121.5 no
C8 . C9 H91 120.6 no
C11 7_655 C11 N6 109.20(7) yes
C11 7_655 C11 H111 111.2 no
N6 . C11 H111 106.7 no
C11 7_655 C11 H112 111.5 no
N6 . C11 H112 105.3 no
H111 . C11 H112 112.6 no

loop_
_geom_bond_atom_site_label_1
_geom_bond_atom_site_label_2
_geom_bond_site_symmetry_2
_geom_bond_distance
_geom_bond_publ_flag
Cl1 C2 . 1.7372(12) yes
C2 C3 . 1.3866(17) yes
C2 C9 . 1.3904(18) yes
C3 C4 . 1.3916(17) yes
C3 H31 . 0.969 no
C4 C5 . 1.3856(17) yes
C4 H41 . 0.971 no
C5 N6 . 1.4465(15) yes
C5 C8 . 1.4046(16) yes
N6 C7 . 1.3989(16) yes
N6 C11 . 1.4736(15) yes
C7 C8 7_655 1.5080(16) yes
C7 O10 . 1.2153(16) yes
C8 C9 . 1.3880(17) yes
C9 H91 . 0.967 no
C11 C11 7_655 1.541(2) yes
C11 H111 . 0.943 no
C11 H112 . 0.973 no
